data_7158046
loop_
_publ_author_name
'You, Di'
'Zhou, Benyu'
'Hirai, Masato'
'Gabba\"i, Fran\,cois P'

_publ_section_title
;
 Distiboranes based on <i>ortho</i>-phenylene backbones as bidentate Lewis
 acids for fluoride anion chelation.
;
_journal_issue 22
_journal_name_full 'Organic &amp; biomolecular chemistry'
_journal_page_first 4949
_journal_page_last 4957
_journal_paper_doi 10.1039/d1ob00536g
_journal_volume 19
_journal_year 2021
_chemical_formula_moiety 'C32 H15 F8 O2 Sb'
_chemical_formula_sum 'C32 H15 F8 O2 Sb'
_chemical_formula_weight 705.19
_chemical_melting_point ?
_chemical_name_common none
_space_group_crystal_system triclinic
_space_group_IT_number 2
_space_group_name_Hall '-P 1'
_space_group_name_H-M_alt 'P -1'
_atom_sites_solution_hydrogens geom
_audit_creation_date 2021-03-15
_audit_creation_method
;
Olex2 1.3
(compiled 2020.11.12 svn.r5f609507 for OlexSys, GUI svn.r6272)
;
_audit_update_record
;
2021-03-17 deposited with the CCDC.	2021-04-30 downloaded from the CCDC.
;
_cell_angle_alpha 96.740(2)
_cell_angle_beta 92.201(2)
_cell_angle_gamma 91.203(2)
_cell_formula_units_Z 2
_cell_length_a 8.8626(12)
_cell_length_b 11.4164(15)
_cell_length_c 12.8227(17)
_cell_measurement_reflns_used 9953
_cell_measurement_temperature 110(2)
_cell_measurement_theta_max 29.63
_cell_measurement_theta_min 2.61
_cell_volume 1287.0(3)
_computing_cell_refinement 'Bruker SMART'
_computing_data_collection 'Bruker SMART'
_computing_data_reduction 'Bruker SAINT'
_computing_molecular_graphics 'Olex2 1.3 (Dolomanov et al., 2009)'
_computing_publication_material 'Olex2 1.3 (Dolomanov et al., 2009)'
_computing_structure_refinement 'SHELXL-97 (Sheldrick, 1997)'
_computing_structure_solution 'SHELXS-97 (Sheldrick, 1990)'
_diffrn_ambient_temperature 110(2)
_diffrn_measured_fraction_theta_full 0.997
_diffrn_measured_fraction_theta_max 0.978
_diffrn_measurement_device_type 'CCD area detector'
_diffrn_measurement_method 'phi and omega scans'
_diffrn_radiation_type MoK\a
_diffrn_radiation_wavelength 0.71073
_diffrn_reflns_av_R_equivalents 0.0195
_diffrn_reflns_av_unetI/netI 0.0250
_diffrn_reflns_Laue_measured_fraction_full 0.997
_diffrn_reflns_Laue_measured_fraction_max 0.978
_diffrn_reflns_limit_h_max 11
_diffrn_reflns_limit_h_min -11
_diffrn_reflns_limit_k_max 15
_diffrn_reflns_limit_k_min -15
_diffrn_reflns_limit_l_max 17
_diffrn_reflns_limit_l_min -17
_diffrn_reflns_number 15233
_diffrn_reflns_point_group_measured_fraction_full 0.997
_diffrn_reflns_point_group_measured_fraction_max 0.978
_diffrn_reflns_theta_full 25.242
_diffrn_reflns_theta_max 28.500
_diffrn_reflns_theta_min 1.600
_exptl_absorpt_coefficient_mu 1.161
_exptl_absorpt_correction_T_max 0.6292
_exptl_absorpt_correction_T_min 0.3617
_exptl_absorpt_correction_type multi-scan
_exptl_absorpt_process_details sadabs
_exptl_crystal_colour yellow
_exptl_crystal_colour_primary yellow
_exptl_crystal_density_diffrn 1.820
_exptl_crystal_density_method 'not measured'
_exptl_crystal_description block
_exptl_crystal_F_000 692
_exptl_crystal_preparation 'Upon standing of a mixture of octafluorophenanthra-9,10-quinone and Ph3Sb in Et2O'
_exptl_crystal_size_max 0.196
_exptl_crystal_size_mid 0.168
_exptl_crystal_size_min 0.128
_refine_diff_density_max 0.924
_refine_diff_density_min -0.854
_refine_diff_density_rms 0.073
_refine_ls_extinction_method none
_refine_ls_goodness_of_fit_ref 1.057
_refine_ls_hydrogen_treatment riding
_refine_ls_matrix_type full
_refine_ls_number_parameters 388
_refine_ls_number_reflns 6382
_refine_ls_number_restraints 0
_refine_ls_restrained_S_all 1.057
_refine_ls_R_factor_all 0.0253
_refine_ls_R_factor_gt 0.0228
_refine_ls_shift/su_max 0.002
_refine_ls_shift/su_mean 0.000
_refine_ls_structure_factor_coef Fsqd
_refine_ls_weighting_details 'w=1/[\s^2^(Fo^2^)+(0.0276P)^2^+0.8030P] where P=(Fo^2^+2Fc^2^)/3'
_refine_ls_weighting_scheme calc
_refine_ls_wR_factor_gt 0.0558
_refine_ls_wR_factor_ref 0.0571
_reflns_Friedel_coverage 0.000
_reflns_number_gt 5936
_reflns_number_total 6382
_reflns_threshold_expression 'I > 2\s(I)'
_cod_data_source_file d1ob00536g2.cif
_cod_data_source_block i
_cod_depositor_comments
;
The following automatic conversions were performed:

data item '_chemical_melting_point' value 'none' was changed to '?'
-- the value is undefined or not given.

Automatic conversion script
Id: cif_fix_values 7556 2019-12-06 15:28:31Z antanas 

 Adding full bibliography for 7158045--7158050.cif.
;
_cod_database_code 7158046
_shelx_shelxl_version_number 2014/7
_shelx_space_group_comment
;
The symmetry employed for this shelxl refinement is uniquely defined 
by the following loop, which should always be used as a source of 
symmetry information in preference to the above space-group names. 
They are only intended as comments. 
;
_shelx_estimated_absorpt_t_max 0.866
_shelx_estimated_absorpt_t_min 0.804
_olex2_refinement_description
;
1.a Aromatic/amide H refined with riding coordinates:
 C2(H2), C3(H3), C4(H4), C5(H5), C6(H6), C8(H8), C9(H9), C10(H10), C11(H11),
 C12(H12), C14(H14), C15(H15), C16(H16), C17(H17), C18(H18)
;
_olex2_submission_special_instructions 'No special instructions were received'

loop_
_space_group_symop_operation_xyz
'x, y, z'
'-x, -y, -z'

loop_
_atom_site_label
_atom_site_type_symbol
_atom_site_fract_x
_atom_site_fract_y
_atom_site_fract_z
_atom_site_U_iso_or_equiv
_atom_site_adp_type
_atom_site_occupancy
_atom_site_site_symmetry_order
_atom_site_calc_flag
_atom_site_refinement_flags_posn
_atom_site_refinement_flags_adp
_atom_site_refinement_flags_occupancy
_atom_site_disorder_assembly
_atom_site_disorder_group
Sb1 Sb 0.63059(2) 0.28951(2) 0.17233(2) 0.01412(4) Uani 1 1 d . . . . .
F1 F 0.43607(14) 0.14452(9) 0.46004(9) 0.0247(2) Uani 1 1 d . . . . .
F2 F 0.30669(15) 0.14528(10) 0.64413(9) 0.0289(3) Uani 1 1 d . . . . .
F3 F 0.17495(14) 0.34228(11) 0.73426(9) 0.0280(3) Uani 1 1 d . . . . .
F4 F 0.17344(13) 0.53672(10) 0.64466(9) 0.0241(2) Uani 1 1 d . . . . .
F5 F 0.06650(13) 0.63939(11) 0.51331(9) 0.0252(2) Uani 1 1 d . . . . .
F6 F 0.09164(15) 0.82944(11) 0.41725(10) 0.0319(3) Uani 1 1 d . . . . .
F7 F 0.30419(15) 0.84984(10) 0.27326(10) 0.0302(3) Uani 1 1 d . . . . .
F8 F 0.48035(13) 0.66838(10) 0.21526(9) 0.0228(2) Uani 1 1 d . . . . .
O1 O 0.52518(15) 0.25698(11) 0.30940(10) 0.0179(3) Uani 1 1 d . . . . .
O2 O 0.54580(15) 0.44892(11) 0.21975(10) 0.0167(2) Uani 1 1 d . . . . .
C1 C 0.8207(2) 0.20852(15) 0.23676(14) 0.0166(3) Uani 1 1 d . . . . .
C2 C 0.9651(2) 0.25190(16) 0.22103(15) 0.0207(4) Uani 1 1 d . . . . .
H2 H 0.9781 0.3155 0.1804 0.025 Uiso 1 1 calc R U . . .
C3 C 1.0905(2) 0.20163(18) 0.26519(17) 0.0263(4) Uani 1 1 d . . . . .
H3 H 1.1890 0.2319 0.2555 0.032 Uiso 1 1 calc R U . . .
C4 C 1.0722(2) 0.10769(19) 0.32324(18) 0.0285(4) Uani 1 1 d . . . . .
H4 H 1.1580 0.0726 0.3521 0.034 Uiso 1 1 calc R U . . .
C5 C 0.9279(2) 0.06490(17) 0.33922(17) 0.0261(4) Uani 1 1 d . . . . .
H5 H 0.9156 0.0006 0.3792 0.031 Uiso 1 1 calc R U . . .
C6 C 0.8016(2) 0.11537(16) 0.29724(16) 0.0214(4) Uani 1 1 d . . . . .
H6 H 0.7031 0.0869 0.3095 0.026 Uiso 1 1 calc R U . . .
C7 C 0.7375(2) 0.36960(16) 0.04987(14) 0.0175(3) Uani 1 1 d . . . . .
C8 C 0.8317(2) 0.29739(16) -0.01274(15) 0.0202(4) Uani 1 1 d . . . . .
H8 H 0.8478 0.2189 0.0021 0.024 Uiso 1 1 calc R U . . .
C9 C 0.9023(2) 0.33890(17) -0.09659(15) 0.0215(4) Uani 1 1 d . . . . .
H9 H 0.9666 0.2892 -0.1386 0.026 Uiso 1 1 calc R U . . .
C10 C 0.8784(2) 0.45358(17) -0.11871(14) 0.0207(4) Uani 1 1 d . . . . .
H10 H 0.9261 0.4823 -0.1761 0.025 Uiso 1 1 calc R U . . .
C11 C 0.7848(2) 0.52592(17) -0.05693(15) 0.0212(4) Uani 1 1 d . . . . .
H11 H 0.7686 0.6042 -0.0723 0.025 Uiso 1 1 calc R U . . .
C12 C 0.7140(2) 0.48491(16) 0.02768(15) 0.0186(4) Uani 1 1 d . . . . .
H12 H 0.6503 0.5350 0.0698 0.022 Uiso 1 1 calc R U . . .
C13 C 0.4660(2) 0.17917(15) 0.08331(14) 0.0162(3) Uani 1 1 d . . . . .
C14 C 0.4257(2) 0.20215(17) -0.01829(15) 0.0216(4) Uani 1 1 d . . . . .
H14 H 0.4793 0.2614 -0.0491 0.026 Uiso 1 1 calc R U . . .
C15 C 0.3074(2) 0.13885(18) -0.07486(16) 0.0253(4) Uani 1 1 d . . . . .
H15 H 0.2796 0.1554 -0.1438 0.030 Uiso 1 1 calc R U . . .
C16 C 0.2301(2) 0.05133(18) -0.03018(16) 0.0250(4) Uani 1 1 d . . . . .
H16 H 0.1484 0.0085 -0.0682 0.030 Uiso 1 1 calc R U . . .
C17 C 0.2726(3) 0.02661(18) 0.07029(16) 0.0279(4) Uani 1 1 d . . . . .
H17 H 0.2209 -0.0343 0.1001 0.033 Uiso 1 1 calc R U . . .
C18 C 0.3898(2) 0.08996(16) 0.12752(15) 0.0217(4) Uani 1 1 d . . . . .
H18 H 0.4180 0.0728 0.1962 0.026 Uiso 1 1 calc R U . . .
C19 C 0.3672(2) 0.24305(15) 0.49869(14) 0.0170(3) Uani 1 1 d . . . . .
C20 C 0.3004(2) 0.24154(16) 0.59284(15) 0.0198(4) Uani 1 1 d . . . . .
C21 C 0.2329(2) 0.34183(17) 0.63874(14) 0.0201(4) Uani 1 1 d . . . . .
C22 C 0.2292(2) 0.44156(16) 0.58840(14) 0.0175(3) Uani 1 1 d . . . . .
C23 C 0.1821(2) 0.64363(17) 0.44884(15) 0.0189(4) Uani 1 1 d . . . . .
C24 C 0.1903(2) 0.74263(17) 0.39763(16) 0.0222(4) Uani 1 1 d . . . . .
C25 C 0.2959(2) 0.75164(16) 0.32157(15) 0.0213(4) Uani 1 1 d . . . . .
C26 C 0.3847(2) 0.65787(15) 0.29307(14) 0.0169(3) Uani 1 1 d . . . . .
C27 C 0.44845(19) 0.34887(15) 0.35144(13) 0.0139(3) Uani 1 1 d . . . . .
C28 C 0.45805(19) 0.45106(15) 0.30460(13) 0.0141(3) Uani 1 1 d . . . . .
C29 C 0.37726(19) 0.55328(15) 0.34190(13) 0.0142(3) Uani 1 1 d . . . . .
C30 C 0.28131(19) 0.54894(15) 0.42929(13) 0.0146(3) Uani 1 1 d . . . . .
C31 C 0.28725(19) 0.44631(15) 0.48769(13) 0.0142(3) Uani 1 1 d . . . . .
C32 C 0.36625(19) 0.34463(15) 0.44513(13) 0.0140(3) Uani 1 1 d . . . . .

loop_
_atom_site_aniso_label
_atom_site_aniso_U_11
_atom_site_aniso_U_22
_atom_site_aniso_U_33
_atom_site_aniso_U_23
_atom_site_aniso_U_13
_atom_site_aniso_U_12
Sb1 0.01557(6) 0.01385(6) 0.01388(6) 0.00397(4) 0.00492(4) 0.00150(4)
F1 0.0371(7) 0.0156(5) 0.0231(6) 0.0056(4) 0.0103(5) 0.0051(5)
F2 0.0440(7) 0.0219(6) 0.0236(6) 0.0117(5) 0.0100(5) -0.0024(5)
F3 0.0331(7) 0.0344(6) 0.0183(6) 0.0070(5) 0.0142(5) 0.0000(5)
F4 0.0273(6) 0.0269(6) 0.0180(5) -0.0005(4) 0.0076(5) 0.0080(5)
F5 0.0182(5) 0.0324(6) 0.0261(6) 0.0042(5) 0.0074(5) 0.0086(5)
F6 0.0373(7) 0.0261(6) 0.0340(7) 0.0059(5) 0.0061(6) 0.0200(5)
F7 0.0468(8) 0.0176(5) 0.0289(6) 0.0108(5) 0.0051(6) 0.0098(5)
F8 0.0316(6) 0.0198(5) 0.0192(5) 0.0091(4) 0.0085(5) 0.0029(5)
O1 0.0248(7) 0.0154(6) 0.0151(6) 0.0050(5) 0.0092(5) 0.0048(5)
O2 0.0214(6) 0.0150(6) 0.0152(6) 0.0050(5) 0.0071(5) 0.0026(5)
C1 0.0156(8) 0.0155(8) 0.0184(8) -0.0002(6) 0.0016(7) 0.0033(6)
C2 0.0208(9) 0.0184(8) 0.0222(9) -0.0002(7) 0.0023(7) -0.0019(7)
C3 0.0163(9) 0.0261(10) 0.0342(11) -0.0056(8) 0.0007(8) -0.0003(7)
C4 0.0213(10) 0.0272(10) 0.0354(12) -0.0015(9) -0.0072(8) 0.0064(8)
C5 0.0270(10) 0.0202(9) 0.0317(11) 0.0068(8) -0.0047(8) 0.0044(8)
C6 0.0197(9) 0.0197(9) 0.0255(10) 0.0051(7) 0.0003(7) 0.0012(7)
C7 0.0183(8) 0.0200(8) 0.0150(8) 0.0045(7) 0.0040(7) -0.0031(7)
C8 0.0232(9) 0.0170(8) 0.0209(9) 0.0031(7) 0.0065(7) -0.0015(7)
C9 0.0225(9) 0.0241(9) 0.0174(9) -0.0010(7) 0.0069(7) -0.0022(7)
C10 0.0208(9) 0.0267(9) 0.0150(8) 0.0048(7) 0.0029(7) -0.0064(7)
C11 0.0228(9) 0.0216(9) 0.0207(9) 0.0086(7) 0.0010(7) -0.0024(7)
C12 0.0189(9) 0.0195(8) 0.0184(9) 0.0049(7) 0.0041(7) 0.0009(7)
C13 0.0164(8) 0.0149(8) 0.0177(8) 0.0019(6) 0.0048(7) 0.0028(6)
C14 0.0251(10) 0.0214(9) 0.0196(9) 0.0065(7) 0.0042(7) 0.0006(7)
C15 0.0293(10) 0.0277(10) 0.0190(9) 0.0030(8) -0.0015(8) 0.0034(8)
C16 0.0240(10) 0.0240(9) 0.0252(10) -0.0036(8) 0.0002(8) -0.0013(8)
C17 0.0355(12) 0.0227(9) 0.0250(10) 0.0018(8) 0.0044(9) -0.0092(8)
C18 0.0284(10) 0.0195(9) 0.0180(9) 0.0051(7) 0.0025(7) -0.0011(7)
C19 0.0197(9) 0.0145(8) 0.0169(8) 0.0023(6) 0.0028(7) -0.0013(6)
C20 0.0234(9) 0.0183(8) 0.0189(9) 0.0068(7) 0.0039(7) -0.0049(7)
C21 0.0201(9) 0.0267(9) 0.0142(8) 0.0045(7) 0.0060(7) -0.0033(7)
C22 0.0143(8) 0.0212(8) 0.0167(8) -0.0004(7) 0.0033(6) 0.0001(7)
C23 0.0159(8) 0.0228(9) 0.0179(8) 0.0009(7) 0.0026(7) 0.0042(7)
C24 0.0235(9) 0.0208(9) 0.0223(9) 0.0008(7) -0.0003(7) 0.0112(7)
C25 0.0290(10) 0.0159(8) 0.0196(9) 0.0055(7) -0.0026(8) 0.0039(7)
C26 0.0210(9) 0.0170(8) 0.0133(8) 0.0035(6) 0.0024(7) 0.0006(7)
C27 0.0133(8) 0.0150(7) 0.0132(8) 0.0015(6) 0.0004(6) -0.0001(6)
C28 0.0139(8) 0.0158(8) 0.0127(8) 0.0019(6) 0.0027(6) 0.0001(6)
C29 0.0148(8) 0.0151(8) 0.0128(8) 0.0023(6) -0.0011(6) 0.0007(6)
C30 0.0130(8) 0.0166(8) 0.0139(8) 0.0017(6) -0.0007(6) 0.0003(6)
C31 0.0112(7) 0.0176(8) 0.0138(8) 0.0021(6) 0.0007(6) -0.0015(6)
C32 0.0131(8) 0.0157(8) 0.0132(8) 0.0027(6) 0.0003(6) -0.0023(6)

loop_
_atom_type_symbol
_atom_type_description
_atom_type_scat_dispersion_real
_atom_type_scat_dispersion_imag
_atom_type_scat_source
C C 0.0033 0.0016 'International Tables Vol C Tables 4.2.6.8 and 6.1.1.4'
H H 0.0000 0.0000 'International Tables Vol C Tables 4.2.6.8 and 6.1.1.4'
F F 0.0171 0.0103 'International Tables Vol C Tables 4.2.6.8 and 6.1.1.4'
O O 0.0106 0.0060 'International Tables Vol C Tables 4.2.6.8 and 6.1.1.4'
Sb Sb -0.5866 1.5461 'International Tables Vol C Tables 4.2.6.8 and 6.1.1.4'

loop_
_geom_angle_atom_site_label_1
_geom_angle_atom_site_label_2
_geom_angle_atom_site_label_3
_geom_angle
_geom_angle_site_symmetry_1
_geom_angle_site_symmetry_3
_geom_angle_publ_flag
O1 Sb1 C1 85.36(6) . . ?
O1 Sb1 C7 165.09(6) . . ?
O1 Sb1 C13 89.28(6) . . ?
O2 Sb1 O1 78.40(5) . . ?
O2 Sb1 C1 128.16(6) . . ?
O2 Sb1 C7 87.65(6) . . ?
O2 Sb1 C13 110.84(6) . . ?
C1 Sb1 C7 99.43(7) . . ?
C13 Sb1 C1 117.88(7) . . ?
C13 Sb1 C7 100.71(7) . . ?
C27 O1 Sb1 112.82(10) . . ?
C28 O2 Sb1 114.44(10) . . ?
C2 C1 Sb1 119.16(13) . . ?
C2 C1 C6 120.16(17) . . ?
C6 C1 Sb1 120.64(13) . . ?
C1 C2 H2 120.1 . . ?
C3 C2 C1 119.73(18) . . ?
C3 C2 H2 120.1 . . ?
C2 C3 H3 119.9 . . ?
C4 C3 C2 120.27(19) . . ?
C4 C3 H3 119.9 . . ?
C3 C4 H4 120.1 . . ?
C3 C4 C5 119.89(19) . . ?
C5 C4 H4 120.1 . . ?
C4 C5 H5 119.7 . . ?
C6 C5 C4 120.55(19) . . ?
C6 C5 H5 119.7 . . ?
C1 C6 H6 120.3 . . ?
C5 C6 C1 119.37(18) . . ?
C5 C6 H6 120.3 . . ?
C8 C7 Sb1 115.97(13) . . ?
C8 C7 C12 119.45(16) . . ?
C12 C7 Sb1 124.53(13) . . ?
C7 C8 H8 119.6 . . ?
C9 C8 C7 120.77(17) . . ?
C9 C8 H8 119.6 . . ?
C8 C9 H9 120.2 . . ?
C8 C9 C10 119.67(18) . . ?
C10 C9 H9 120.2 . . ?
C9 C10 H10 120.0 . . ?
C11 C10 C9 119.92(17) . . ?
C11 C10 H10 120.0 . . ?
C10 C11 H11 119.7 . . ?
C10 C11 C12 120.69(17) . . ?
C12 C11 H11 119.7 . . ?
C7 C12 H12 120.3 . . ?
C11 C12 C7 119.49(17) . . ?
C11 C12 H12 120.3 . . ?
C14 C13 Sb1 119.03(13) . . ?
C14 C13 C18 119.80(17) . . ?
C18 C13 Sb1 120.99(14) . . ?
C13 C14 H14 119.8 . . ?
C15 C14 C13 120.37(18) . . ?
C15 C14 H14 119.8 . . ?
C14 C15 H15 120.1 . . ?
C16 C15 C14 119.79(19) . . ?
C16 C15 H15 120.1 . . ?
C15 C16 H16 120.1 . . ?
C15 C16 C17 119.81(19) . . ?
C17 C16 H16 120.1 . . ?
C16 C17 H17 119.6 . . ?
C18 C17 C16 120.74(19) . . ?
C18 C17 H17 119.6 . . ?
C13 C18 H18 120.3 . . ?
C17 C18 C13 119.47(18) . . ?
C17 C18 H18 120.3 . . ?
F1 C19 C20 117.07(16) . . ?
F1 C19 C32 121.41(16) . . ?
C20 C19 C32 121.51(17) . . ?
F2 C20 C19 120.57(17) . . ?
F2 C20 C21 119.55(16) . . ?
C19 C20 C21 119.79(16) . . ?
F3 C21 C20 119.67(16) . . ?
F3 C21 C22 120.20(17) . . ?
C22 C21 C20 120.10(16) . . ?
F4 C22 C21 114.79(16) . . ?
F4 C22 C31 122.28(16) . . ?
C21 C22 C31 122.83(17) . . ?
F5 C23 C24 115.31(16) . . ?
F5 C23 C30 122.19(16) . . ?
C24 C23 C30 122.34(17) . . ?
F6 C24 C23 120.27(18) . . ?
F6 C24 C25 119.23(17) . . ?
C23 C24 C25 120.43(17) . . ?
F7 C25 C24 119.76(17) . . ?
F7 C25 C26 120.88(18) . . ?
C26 C25 C24 119.27(17) . . ?
F8 C26 C25 117.23(16) . . ?
F8 C26 C29 120.75(15) . . ?
C25 C26 C29 122.02(17) . . ?
O1 C27 C28 117.23(15) . . ?
O1 C27 C32 121.85(15) . . ?
C28 C27 C32 120.82(16) . . ?
O2 C28 C27 116.71(15) . . ?
O2 C28 C29 121.71(15) . . ?
C27 C28 C29 121.57(16) . . ?
C26 C29 C28 121.84(16) . . ?
C26 C29 C30 118.83(15) . . ?
C28 C29 C30 119.30(15) . . ?
C23 C30 C29 116.27(15) . . ?
C23 C30 C31 124.90(16) . . ?
C29 C30 C31 118.76(15) . . ?
C22 C31 C30 124.92(16) . . ?
C22 C31 C32 115.97(15) . . ?
C32 C31 C30 118.96(15) . . ?
C19 C32 C27 120.96(16) . . ?
C19 C32 C31 119.40(16) . . ?
C31 C32 C27 119.59(15) . . ?

loop_
_geom_bond_atom_site_label_1
_geom_bond_atom_site_label_2
_geom_bond_distance
_geom_bond_site_symmetry_2
_geom_bond_publ_flag
Sb1 O1 2.0892(12) . ?
Sb1 O2 2.0197(12) . ?
Sb1 C1 2.1246(18) . ?
Sb1 C7 2.1481(17) . ?
Sb1 C13 2.1153(18) . ?
F1 C19 1.344(2) . ?
F2 C20 1.346(2) . ?
F3 C21 1.346(2) . ?
F4 C22 1.345(2) . ?
F5 C23 1.344(2) . ?
F6 C24 1.343(2) . ?
F7 C25 1.345(2) . ?
F8 C26 1.348(2) . ?
O1 C27 1.334(2) . ?
O2 C28 1.360(2) . ?
C1 C2 1.393(3) . ?
C1 C6 1.399(3) . ?
C2 H2 0.9500 . ?
C2 C3 1.392(3) . ?
C3 H3 0.9500 . ?
C3 C4 1.386(3) . ?
C4 H4 0.9500 . ?
C4 C5 1.390(3) . ?
C5 H5 0.9500 . ?
C5 C6 1.389(3) . ?
C6 H6 0.9500 . ?
C7 C8 1.395(3) . ?
C7 C12 1.397(2) . ?
C8 H8 0.9500 . ?
C8 C9 1.390(3) . ?
C9 H9 0.9500 . ?
C9 C10 1.391(3) . ?
C10 H10 0.9500 . ?
C10 C11 1.387(3) . ?
C11 H11 0.9500 . ?
C11 C12 1.396(2) . ?
C12 H12 0.9500 . ?
C13 C14 1.394(3) . ?
C13 C18 1.397(2) . ?
C14 H14 0.9500 . ?
C14 C15 1.391(3) . ?
C15 H15 0.9500 . ?
C15 C16 1.390(3) . ?
C16 H16 0.9500 . ?
C16 C17 1.391(3) . ?
C17 H17 0.9500 . ?
C17 C18 1.388(3) . ?
C18 H18 0.9500 . ?
C19 C20 1.366(2) . ?
C19 C32 1.416(2) . ?
C20 C21 1.383(3) . ?
C21 C22 1.374(3) . ?
C22 C31 1.415(2) . ?
C23 C24 1.374(3) . ?
C23 C30 1.414(2) . ?
C24 C25 1.388(3) . ?
C25 C26 1.366(3) . ?
C26 C29 1.413(2) . ?
C27 C28 1.376(2) . ?
C27 C32 1.434(2) . ?
C28 C29 1.426(2) . ?
C29 C30 1.437(2) . ?
C30 C31 1.464(2) . ?
C31 C32 1.432(2) . ?

loop_
_geom_torsion_atom_site_label_1
_geom_torsion_atom_site_label_2
_geom_torsion_atom_site_label_3
_geom_torsion_atom_site_label_4
_geom_torsion
_geom_torsion_site_symmetry_1
_geom_torsion_site_symmetry_2
_geom_torsion_site_symmetry_3
_geom_torsion_site_symmetry_4
_geom_torsion_publ_flag
Sb1 O1 C27 C28 -4.35(19) . . . . ?
Sb1 O1 C27 C32 179.24(13) . . . . ?
Sb1 O2 C28 C27 5.00(19) . . . . ?
Sb1 O2 C28 C29 -173.68(13) . . . . ?
Sb1 C1 C2 C3 178.30(14) . . . . ?
Sb1 C1 C6 C5 -179.37(15) . . . . ?
Sb1 C7 C8 C9 177.70(15) . . . . ?
Sb1 C7 C12 C11 -177.22(14) . . . . ?
Sb1 C13 C14 C15 -173.53(15) . . . . ?
Sb1 C13 C18 C17 173.90(15) . . . . ?
F1 C19 C20 F2 1.0(3) . . . . ?
F1 C19 C20 C21 177.41(17) . . . . ?
F1 C19 C32 C27 -4.6(3) . . . . ?
F1 C19 C32 C31 178.03(15) . . . . ?
F2 C20 C21 F3 0.3(3) . . . . ?
F2 C20 C21 C22 178.35(17) . . . . ?
F3 C21 C22 F4 4.0(3) . . . . ?
F3 C21 C22 C31 -179.54(16) . . . . ?
F4 C22 C31 C30 -6.0(3) . . . . ?
F4 C22 C31 C32 169.49(16) . . . . ?
F5 C23 C24 F6 3.2(3) . . . . ?
F5 C23 C24 C25 -173.79(17) . . . . ?
F5 C23 C30 C29 166.30(16) . . . . ?
F5 C23 C30 C31 -10.6(3) . . . . ?
F6 C24 C25 F7 4.0(3) . . . . ?
F6 C24 C25 C26 -172.60(18) . . . . ?
F7 C25 C26 F8 0.2(3) . . . . ?
F7 C25 C26 C29 -179.42(17) . . . . ?
F8 C26 C29 C28 -6.4(3) . . . . ?
F8 C26 C29 C30 175.78(15) . . . . ?
O1 C27 C28 O2 -0.3(2) . . . . ?
O1 C27 C28 C29 178.39(15) . . . . ?
O1 C27 C32 C19 1.9(3) . . . . ?
O1 C27 C32 C31 179.25(16) . . . . ?
O2 C28 C29 C26 -0.3(3) . . . . ?
O2 C28 C29 C30 177.46(15) . . . . ?
C1 C2 C3 C4 1.0(3) . . . . ?
C2 C1 C6 C5 -1.5(3) . . . . ?
C2 C3 C4 C5 -1.3(3) . . . . ?
C3 C4 C5 C6 0.2(3) . . . . ?
C4 C5 C6 C1 1.2(3) . . . . ?
C6 C1 C2 C3 0.4(3) . . . . ?
C7 C8 C9 C10 -0.3(3) . . . . ?
C8 C7 C12 C11 0.2(3) . . . . ?
C8 C9 C10 C11 0.2(3) . . . . ?
C9 C10 C11 C12 0.1(3) . . . . ?
C10 C11 C12 C7 -0.2(3) . . . . ?
C12 C7 C8 C9 0.1(3) . . . . ?
C13 C14 C15 C16 -0.7(3) . . . . ?
C14 C13 C18 C17 -1.2(3) . . . . ?
C14 C15 C16 C17 -0.8(3) . . . . ?
C15 C16 C17 C18 1.3(3) . . . . ?
C16 C17 C18 C13 -0.3(3) . . . . ?
C18 C13 C14 C15 1.7(3) . . . . ?
C19 C20 C21 F3 -176.17(17) . . . . ?
C19 C20 C21 C22 1.9(3) . . . . ?
C20 C19 C32 C27 174.19(17) . . . . ?
C20 C19 C32 C31 -3.2(3) . . . . ?
C20 C21 C22 F4 -174.09(17) . . . . ?
C20 C21 C22 C31 2.4(3) . . . . ?
C21 C22 C31 C30 177.80(17) . . . . ?
C21 C22 C31 C32 -6.7(3) . . . . ?
C22 C31 C32 C19 7.0(2) . . . . ?
C22 C31 C32 C27 -170.44(16) . . . . ?
C23 C24 C25 F7 -178.98(18) . . . . ?
C23 C24 C25 C26 4.4(3) . . . . ?
C23 C30 C31 C22 -19.2(3) . . . . ?
C23 C30 C31 C32 165.44(17) . . . . ?
C24 C23 C30 C29 -8.9(3) . . . . ?
C24 C23 C30 C31 174.20(18) . . . . ?
C24 C25 C26 F8 176.77(17) . . . . ?
C24 C25 C26 C29 -2.8(3) . . . . ?
C25 C26 C29 C28 173.16(17) . . . . ?
C25 C26 C29 C30 -4.6(3) . . . . ?
C26 C29 C30 C23 10.1(2) . . . . ?
C26 C29 C30 C31 -172.78(16) . . . . ?
C27 C28 C29 C26 -178.95(17) . . . . ?
C27 C28 C29 C30 -1.2(3) . . . . ?
C28 C27 C32 C19 -174.38(17) . . . . ?
C28 C27 C32 C31 3.0(2) . . . . ?
C28 C29 C30 C23 -167.72(16) . . . . ?
C28 C29 C30 C31 9.4(2) . . . . ?
C29 C30 C31 C22 163.97(17) . . . . ?
C29 C30 C31 C32 -11.4(2) . . . . ?
C30 C23 C24 F6 178.68(17) . . . . ?
C30 C23 C24 C25 1.7(3) . . . . ?
C30 C31 C32 C19 -177.29(16) . . . . ?
C30 C31 C32 C27 5.3(2) . . . . ?
C32 C19 C20 F2 -177.86(16) . . . . ?
C32 C19 C20 C21 -1.5(3) . . . . ?
C32 C27 C28 O2 176.16(15) . . . . ?
C32 C27 C28 C29 -5.2(3) . . . . ?
